data_2205886
loop_
_publ_author_name
'Probert, Michael R.'
'Watkin, David J.'
'Stewart, Alistair J.'
'Storer, Richard'
'Fleet, George W. J.'

_publ_section_title
;(2<i>R</i>,3<i>R</i>,4<i>R</i>)-Methyl
 2-bromo-3,4-dihydroxy-3,4-<i>O</i>-isopropylidenetetrahydrofuran-2-carboxylate
;
_journal_issue 6
_journal_name_full 'Acta Crystallographica Section E'
_journal_page_first o1718
_journal_page_last o1720
_journal_paper_doi 10.1107/S1600536805014467
_journal_volume 61
_journal_year 2005
_chemical_formula_iupac 'C9 H13 Br1 O5'
_chemical_formula_moiety 'C9 H13 Br1 O5'
_chemical_formula_sum 'C9 H13 Br O5'
_chemical_formula_weight 281.10
_chemical_name_systematic
;
(2R,3R,4R)-Methyl 2-bromo-3,4-dihydroxy-3,4-O-isopropylidenetetrahydrofuran-
2-carboxylate
;
_space_group_IT_number 19
_symmetry_cell_setting orthorhombic
_symmetry_space_group_name_Hall 'P 2ac 2ab'
_symmetry_space_group_name_H-M 'P 21 21 21'
_atom_sites_solution_hydrogens geom
_atom_sites_solution_primary direct
_cell_angle_alpha 90
_cell_angle_beta 90
_cell_angle_gamma 90
_cell_formula_units_Z 4
_cell_length_a 6.6195(2)
_cell_length_b 10.4127(3)
_cell_length_c 16.3294(7)
_cell_measurement_reflns_used 1434
_cell_measurement_temperature 190
_cell_measurement_theta_max 27
_cell_measurement_theta_min 5
_cell_volume 1125.53(7)
_computing_cell_refinement 'DENZO/SCALEPACK (Otwinowski & Minor, 1997)'
_computing_data_collection 'COLLECT (Nonius, 2001)'
_computing_data_reduction DENZO/SCALEPACK
_computing_molecular_graphics 'CAMERON (Watkin <i>et al.</i>, 1996)'
_computing_publication_material CRYSTALS
_computing_structure_refinement 'CRYSTALS (Betteridge <i>et al.</i>, 2003)'
_computing_structure_solution 'SIR92 (Altomare <i>et al.</i>, 1994)'
_diffrn_ambient_temperature 190
_diffrn_measured_fraction_theta_full 0.986
_diffrn_measured_fraction_theta_max 0.984
_diffrn_measurement_device_type 'Nonius KappaCCD'
_diffrn_measurement_method \w
_diffrn_radiation_monochromator graphite
_diffrn_radiation_type 'Mo K\a'
_diffrn_radiation_wavelength 0.71073
_diffrn_reflns_av_R_equivalents 0.051
_diffrn_reflns_limit_h_max 8
_diffrn_reflns_limit_h_min -8
_diffrn_reflns_limit_k_max 13
_diffrn_reflns_limit_k_min -13
_diffrn_reflns_limit_l_max 21
_diffrn_reflns_limit_l_min -20
_diffrn_reflns_number 8664
_diffrn_reflns_theta_full 26.118
_diffrn_reflns_theta_max 27.493
_diffrn_reflns_theta_min 5.230
_diffrn_standards_number 0
_exptl_absorpt_coefficient_mu 3.651
_exptl_absorpt_correction_T_max 0.69
_exptl_absorpt_correction_T_min 0.30
_exptl_absorpt_correction_type multi-scan
_exptl_absorpt_process_details '(DENZO/SCALEPACK; Otwinowski & Minor, 1997)'
_exptl_crystal_colour colourless
_exptl_crystal_density_diffrn 1.659
_exptl_crystal_description plate
_exptl_crystal_F_000 568
_exptl_crystal_size_max 0.40
_exptl_crystal_size_mid 0.30
_exptl_crystal_size_min 0.10
_refine_diff_density_max 0.63
_refine_diff_density_min -0.62
_refine_ls_abs_structure_details 'Flack (1983), 902 Friedel pairs'
_refine_ls_abs_structure_Flack 0.049(17)
_refine_ls_extinction_method None
_refine_ls_goodness_of_fit_ref 0.9731
_refine_ls_hydrogen_treatment constr
_refine_ls_matrix_type full
_refine_ls_number_parameters 137
_refine_ls_number_reflns 2490
_refine_ls_number_restraints 0
_refine_ls_R_factor_all 0.0501
_refine_ls_R_factor_gt 0.0501
_refine_ls_shift/su_max 0.005192
_refine_ls_structure_factor_coef Fsqd
_refine_ls_weighting_details
;
w=1/[\s^2^(F^2^) + 0.02 + 2.65P]  where P=(max(Fo^2^,0) + 2Fc^2^)/3
;
_refine_ls_weighting_scheme calc
_refine_ls_wR_factor_all 0.0970
_refine_ls_wR_factor_gt 0.0970
_refine_ls_wR_factor_ref 0.0970
_reflns_number_gt 2490
_reflns_number_total 2490
_reflns_threshold_expression I>-3\s(I)
_cod_data_source_file cf6424.cif
_cod_data_source_block 1
_cod_depositor_comments
;
The following automatic conversions were performed:
'_symmetry_cell_setting' value 'Orthorhombic' changed to 'orthorhombic'
according to '/home/saulius/struct/CIF-dictionaries/cif_core.dic'
dictionary named 'cif_core.dic' version 2.4.1 from 2010-06-29.

Automatic conversion script
Id: cif_fix_enum 1527 2010-12-29 10:47:43Z saulius 

The following automatic conversions were performed:

'_symmetry_cell_setting' value 'Orthorhombic' changed to
'orthorhombic' according to
/home/saulius/struct/CIF-dictionaries/cif_core.dic dictionary named
'cif_core.dic' version 2.4.1 from 2010-06-29.

Automatic conversion script
Id: cif_fix_values 1715 2011-07-08 13:25:40Z adriana 
;
_cod_original_formula_sum 'C9 H13 Br1 O5'
_cod_database_code 2205886
_cod_database_fobs_code 2205886

loop_
_symmetry_equiv_pos_as_xyz
x,y,z
x+1/2,-y+1/2,-z
-x,y+1/2,-z+1/2
-x+1/2,-y,z+1/2

loop_
_atom_site_label
_atom_site_fract_x
_atom_site_fract_y
_atom_site_fract_z
_atom_site_U_iso_or_equiv
_atom_site_adp_type
_atom_site_occupancy
_atom_site_type_symbol
Br1 0.40041(8) 0.26467(5) 0.87830(3) 0.0666 Uani 1.0000 Br
C2 0.3161(6) 0.1256(4) 0.8004(2) 0.0334 Uani 1.0000 C
O3 0.4825(4) 0.0570(3) 0.77676(17) 0.0449 Uani 1.0000 O
C4 0.5809(7) 0.1316(5) 0.7132(3) 0.0516 Uani 1.0000 C
C5 0.4105(7) 0.1904(4) 0.6652(3) 0.0484 Uani 1.0000 C
C6 0.2299(6) 0.1897(4) 0.7237(2) 0.0397 Uani 1.0000 C
O7 0.0891(5) 0.1051(4) 0.68791(16) 0.0564 Uani 1.0000 O
C8 0.1484(6) 0.0765(4) 0.6057(2) 0.0414 Uani 1.0000 C
O9 0.3581(5) 0.1025(5) 0.6012(2) 0.0746 Uani 1.0000 O
C10 0.1732(6) 0.0392(4) 0.8477(2) 0.0358 Uani 1.0000 C
O11 0.2036(6) -0.0710(3) 0.8622(2) 0.0615 Uani 1.0000 O
O12 0.0096(4) 0.1043(3) 0.87037(19) 0.0429 Uani 1.0000 O
C13 -0.1357(7) 0.0355(5) 0.9197(3) 0.0509 Uani 1.0000 C
C14 0.0299(9) 0.1562(5) 0.5478(3) 0.0605 Uani 1.0000 C
C15 0.1220(12) -0.0637(5) 0.5908(4) 0.0836 Uani 1.0000 C
H41 0.6604 0.1987 0.7370 0.0711 Uiso 1.0000 H
H42 0.6639 0.0779 0.6791 0.0705 Uiso 1.0000 H
H51 0.4451 0.2740 0.6450 0.0670 Uiso 1.0000 H
H61 0.1786 0.2747 0.7346 0.0558 Uiso 1.0000 H
H131 -0.2400 0.0937 0.9376 0.0930 Uiso 1.0000 H
H132 -0.0653 -0.0017 0.9667 0.0928 Uiso 1.0000 H
H133 -0.1956 -0.0312 0.8859 0.0925 Uiso 1.0000 H
H141 0.0810 0.1434 0.4929 0.1087 Uiso 1.0000 H
H142 0.0452 0.2435 0.5636 0.1090 Uiso 1.0000 H
H143 -0.1104 0.1323 0.5512 0.1090 Uiso 1.0000 H
H151 0.1609 -0.0850 0.5356 0.1530 Uiso 1.0000 H
H152 0.2099 -0.1056 0.6296 0.1529 Uiso 1.0000 H
H153 -0.0182 -0.0870 0.6009 0.1525 Uiso 1.0000 H

loop_
_atom_site_aniso_label
_atom_site_aniso_U_11
_atom_site_aniso_U_22
_atom_site_aniso_U_33
_atom_site_aniso_U_12
_atom_site_aniso_U_13
_atom_site_aniso_U_23
Br1 0.0606(3) 0.0705(3) 0.0688(3) -0.0177(3) -0.0020(3) -0.0282(3)
C2 0.0279(17) 0.039(2) 0.0328(18) 0.0008(15) -0.0013(15) -0.0015(16)
O3 0.0349(14) 0.0595(18) 0.0404(15) 0.0086(13) 0.0038(12) 0.0044(14)
C4 0.035(2) 0.074(3) 0.047(2) -0.009(2) 0.009(2) 0.000(2)
C5 0.042(2) 0.057(2) 0.046(2) -0.009(2) 0.008(2) 0.0081(19)
C6 0.035(2) 0.048(2) 0.036(2) -0.0019(17) 0.0014(16) 0.0114(17)
O7 0.0287(14) 0.112(3) 0.0281(13) -0.0181(18) -0.0001(12) 0.0057(15)
C8 0.0295(19) 0.061(2) 0.033(2) 0.0020(17) 0.0039(15) 0.0075(17)
O9 0.0402(18) 0.142(4) 0.0415(18) -0.029(2) 0.0120(14) -0.018(2)
C10 0.0373(19) 0.042(2) 0.0276(18) -0.0001(17) 0.0006(15) 0.0000(15)
O11 0.077(2) 0.0389(17) 0.068(2) 0.0101(15) 0.025(2) 0.0120(16)
O12 0.0361(14) 0.0498(15) 0.0427(15) 0.0026(12) 0.0082(13) 0.0060(14)
C13 0.043(3) 0.069(3) 0.040(2) -0.007(2) 0.008(2) 0.007(2)
C14 0.081(4) 0.065(3) 0.035(2) 0.027(3) -0.002(2) 0.007(2)
C15 0.086(4) 0.051(3) 0.115(5) 0.020(3) 0.040(4) 0.016(3)

loop_
_atom_type_symbol
_atom_type_scat_dispersion_real
_atom_type_scat_dispersion_imag
_atom_type_scat_source
C 0.0033 0.0016 'International Tables Vol C 4.2.6.8 and 6.1.1.4'
H 0.0000 0.0000 'International Tables Vol C 4.2.6.8 and 6.1.1.4'
Br -0.2901 2.4595 'International Tables Vol C 4.2.6.8 and 6.1.1.4'
O 0.0106 0.0060 'International Tables Vol C 4.2.6.8 and 6.1.1.4'

loop_
_geom_angle_atom_site_label_1
_geom_angle_atom_site_label_2
_geom_angle_atom_site_label_3
_geom_angle
_geom_angle_publ_flag
Br1 C2 O3 109.4(2) yes
Br1 C2 C6 107.9(3) yes
O3 C2 C6 107.3(3) yes
Br1 C2 C10 106.1(2) yes
O3 C2 C10 109.6(3) yes
C6 C2 C10 116.3(3) yes
C2 O3 C4 106.5(3) yes
O3 C4 C5 104.7(3) yes
O3 C4 H41 110.3 no
C5 C4 H41 109.1 no
O3 C4 H42 111.0 no
C5 C4 H42 111.3 no
H41 C4 H42 110.2 no
C4 C5 C6 105.0(3) yes
C4 C5 O9 107.6(4) yes
C6 C5 O9 105.3(3) yes
C4 C5 H51 111.7 no
C6 C5 H51 113.9 no
O9 C5 H51 112.8 no
C5 C6 C2 102.8(3) yes
C5 C6 O7 105.1(3) yes
C2 C6 O7 108.3(3) yes
C5 C6 H61 112.7 no
C2 C6 H61 112.4 no
O7 C6 H61 114.7 no
C6 O7 C8 109.8(3) yes
O7 C8 O9 106.1(3) yes
O7 C8 C14 109.7(4) yes
O9 C8 C14 112.2(4) yes
O7 C8 C15 109.0(4) yes
O9 C8 C15 107.1(4) yes
C14 C8 C15 112.5(5) yes
C5 O9 C8 108.7(3) yes
C2 C10 O11 124.6(4) yes
C2 C10 O12 110.3(3) yes
O11 C10 O12 125.0(4) yes
C10 O12 C13 116.4(3) yes
O12 C13 H131 109.6 no
O12 C13 H132 108.4 no
H131 C13 H132 110.7 no
O12 C13 H133 108.0 no
H131 C13 H133 109.2 no
H132 C13 H133 110.9 no
C8 C14 H141 109.2 no
C8 C14 H142 107.8 no
H141 C14 H142 110.3 no
C8 C14 H143 109.1 no
H141 C14 H143 110.9 no
H142 C14 H143 109.5 no
C8 C15 H151 110.3 no
C8 C15 H152 105.4 no
H151 C15 H152 110.5 no
C8 C15 H153 109.1 no
H151 C15 H153 110.9 no
H152 C15 H153 110.6 no

loop_
_geom_bond_atom_site_label_1
_geom_bond_atom_site_label_2
_geom_bond_distance
_geom_bond_publ_flag
Br1 C2 2.007(4) yes
C2 O3 1.368(4) yes
C2 C6 1.530(5) yes
C2 C10 1.517(5) yes
O3 C4 1.451(5) yes
C4 C5 1.503(6) yes
C4 H41 0.957 no
C4 H42 0.962 no
C5 C6 1.530(6) yes
C5 O9 1.433(5) yes
C5 H51 0.959 no
C6 O7 1.409(5) yes
C6 H61 0.964 no
O7 C8 1.430(5) yes
C8 O9 1.417(5) yes
C8 C14 1.483(6) yes
C8 C15 1.491(7) yes
C10 O11 1.189(5) yes
C10 O12 1.330(5) yes
O12 C13 1.444(5) yes
C13 H131 0.964 no
C13 H132 0.977 no
C13 H133 0.972 no
C14 H141 0.967 no
C14 H142 0.951 no
C14 H143 0.963 no
C15 H151 0.964 no
C15 H152 0.964 no
C15 H153 0.973 no

loop_
_cod_related_entry_id
_cod_related_entry_database
_cod_related_entry_code
1 ChemSpider 21173346
